data_7220622
loop_
_publ_author_name
'Zhao, Lun'
'Guo, Huadong'
'Tang, Dong'
'Zhang, Min'

_publ_section_title
;
 Syntheses, characterization and properties of nine novel Zn(ii)
 coordination polymers based on 4,4&#x2032;-(phenylazanediyl)dibenzoic
 acid and various N-donor ligands
;
_journal_issue 29
_journal_name_full CrystEngComm
_journal_page_first 5451
_journal_paper_doi 10.1039/C5CE00710K
_journal_volume 17
_journal_year 2015
_chemical_formula_sum 'C66 H54 N6 O17 Zn2'
_chemical_formula_weight 1333.89
_chemical_name_systematic
;
 ?
;
_space_group_IT_number 15
_symmetry_cell_setting monoclinic
_symmetry_space_group_name_Hall '-C 2yc'
_symmetry_space_group_name_H-M 'C 1 2/c 1'
_atom_sites_solution_hydrogens geom
_atom_sites_solution_primary direct
_atom_sites_solution_secondary difmap
_audit_creation_method SHELXL-97
_audit_update_record
;
2015-04-08 deposited with the CCDC.
2015-06-02 downloaded from the CCDC.
;
_cell_angle_alpha 90.00
_cell_angle_beta 118.707(4)
_cell_angle_gamma 90.00
_cell_formula_units_Z 4
_cell_length_a 21.485(5)
_cell_length_b 18.709(4)
_cell_length_c 21.225(4)
_cell_measurement_temperature 293(2)
_cell_measurement_theta_max 28.41
_cell_measurement_theta_min 1.62
_cell_volume 7483(3)
_computing_cell_refinement 'Bruker SMART'
_computing_data_collection 'Bruker SMART'
_computing_data_reduction 'Bruker SMART'
_computing_molecular_graphics SHELXP-97
_computing_publication_material SHELXTL
_computing_structure_refinement 'SHELXL-97 (Sheldrick, 1997)'
_computing_structure_solution 'SHELXS-97 (Sheldrick, 1990)'
_diffrn_ambient_temperature 293(2)
_diffrn_measured_fraction_theta_full 0.969
_diffrn_measured_fraction_theta_max 0.969
_diffrn_radiation_monochromator graphite
_diffrn_radiation_source 'fine-focus sealed tube'
_diffrn_radiation_type MoK\a
_diffrn_radiation_wavelength 0.71073
_diffrn_reflns_av_R_equivalents 0.0794
_diffrn_reflns_av_sigmaI/netI 0.1200
_diffrn_reflns_limit_h_max 26
_diffrn_reflns_limit_h_min -27
_diffrn_reflns_limit_k_max 24
_diffrn_reflns_limit_k_min -24
_diffrn_reflns_limit_l_max 21
_diffrn_reflns_limit_l_min -28
_diffrn_reflns_number 23878
_diffrn_reflns_theta_full 28.41
_diffrn_reflns_theta_max 28.41
_diffrn_reflns_theta_min 1.53
_exptl_absorpt_coefficient_mu 0.705
_exptl_absorpt_correction_T_max 0.859
_exptl_absorpt_correction_T_min 0.802
_exptl_absorpt_correction_type empirical
_exptl_absorpt_process_details SADABS
_exptl_crystal_colour colourless
_exptl_crystal_density_diffrn 1.184
_exptl_crystal_density_method 'not measured'
_exptl_crystal_description block
_exptl_crystal_F_000 2752
_exptl_crystal_size_max 0.32
_exptl_crystal_size_mid 0.28
_exptl_crystal_size_min 0.22
_refine_diff_density_max 1.211
_refine_diff_density_min -0.579
_refine_diff_density_rms 0.174
_refine_ls_extinction_method none
_refine_ls_goodness_of_fit_ref 0.984
_refine_ls_hydrogen_treatment mixed
_refine_ls_matrix_type full
_refine_ls_number_parameters 397
_refine_ls_number_reflns 9105
_refine_ls_number_restraints 0
_refine_ls_restrained_S_all 0.984
_refine_ls_R_factor_all 0.1820
_refine_ls_R_factor_gt 0.0781
_refine_ls_shift/su_max 0.000
_refine_ls_shift/su_mean 0.000
_refine_ls_structure_factor_coef Fsqd
_refine_ls_weighting_details 'calc w=1/[\s^2^(Fo^2^)+(0.1415P)^2^+0.0000P] where P=(Fo^2^+2Fc^2^)/3'
_refine_ls_weighting_scheme calc
_refine_ls_wR_factor_gt 0.2116
_refine_ls_wR_factor_ref 0.2716
_reflns_number_gt 4011
_reflns_number_total 9105
_reflns_threshold_expression >2sigma(I)
_cod_data_source_file c5ce00710k2.cif
_cod_data_source_block 4
_cod_depositor_comments
;
The following automatic conversions were performed:

'_symmetry_cell_setting' value 'Monoclinic' changed to 'monoclinic'
according to
/usr/data/users/saulius/crontab/automatic-downloads/rss-feeds/RSC/lib/dictionaries/cif_core.dic
dictionary named 'cif_core.dic' version 2.4.2 from 2011-04-26.

Automatic conversion script
Id: cif_fix_values 3271 2015-04-21 07:52:19Z andrius 

 Adding full bibliography for 7220620--7220628.cif.
;
_cod_original_sg_symbol_H-M C2/c
_cod_database_code 7220622

loop_
_symmetry_equiv_pos_as_xyz
'x, y, z'
'-x, y, -z+1/2'
'x+1/2, y+1/2, z'
'-x+1/2, y+1/2, -z+1/2'
'-x, -y, -z'
'x, -y, z-1/2'
'-x+1/2, -y+1/2, -z'
'x+1/2, -y+1/2, z-1/2'

loop_
_atom_site_label
_atom_site_type_symbol
_atom_site_fract_x
_atom_site_fract_y
_atom_site_fract_z
_atom_site_U_iso_or_equiv
_atom_site_adp_type
_atom_site_occupancy
_atom_site_symmetry_multiplicity
_atom_site_calc_flag
_atom_site_refinement_flags
_atom_site_disorder_assembly
_atom_site_disorder_group
C1 C 0.6295(4) 0.0172(3) 0.0337(4) 0.0785(19) Uani 1 1 d . A 1
H2 H 0.6564 0.0138 0.0102 0.094 Uiso 1 1 calc R A 1
C2 C 0.6099(4) -0.0443(3) 0.0544(4) 0.085(2) Uani 1 1 d . A 1
H3 H 0.6231 -0.0883 0.0439 0.102 Uiso 1 1 calc R A 1
C3 C 0.5712(3) -0.0423(3) 0.0903(3) 0.0601(15) Uani 1 1 d . A 1
C4 C 0.5560(3) 0.0235(4) 0.1055(4) 0.0722(18) Uani 1 1 d . A 1
H5 H 0.5318 0.0283 0.1318 0.087 Uiso 1 1 calc R A 1
C5 C 0.5764(3) 0.0841(3) 0.0821(3) 0.0675(16) Uani 1 1 d . A 1
H6 H 0.5646 0.1288 0.0924 0.081 Uiso 1 1 calc R A 1
C6 C 0.5496(3) -0.1099(3) 0.1125(4) 0.0747(18) Uani 1 1 d . A 1
H7A H 0.5127 -0.0992 0.1250 0.090 Uiso 1 1 calc R A 1
H7B H 0.5302 -0.1429 0.0724 0.090 Uiso 1 1 calc R A 1
C7 C 0.6104(3) -0.1447(4) 0.1751(3) 0.0750(18) Uani 1 1 d . A 1
H8A H 0.6461 -0.1569 0.1613 0.090 Uiso 1 1 calc R A 1
H8B H 0.6314 -0.1101 0.2137 0.090 Uiso 1 1 calc R A 1
C8 C 0.5936(3) -0.2095(4) 0.2033(4) 0.083(2) Uani 1 1 d . A 1
H9A H 0.5762 -0.2457 0.1660 0.100 Uiso 1 1 calc R A 1
H9B H 0.5556 -0.1984 0.2140 0.100 Uiso 1 1 calc R A 1
C9 C 0.6541(3) -0.2397(3) 0.2687(3) 0.0596(15) Uani 1 1 d . A 1
C10 C 0.7178(4) -0.2563(4) 0.2714(3) 0.080(2) Uani 1 1 d . A 1
H14 H 0.7223 -0.2505 0.2303 0.096 Uiso 1 1 calc R A 1
C11 C 0.7743(3) -0.2811(4) 0.3325(3) 0.0720(17) Uani 1 1 d . A 1
H13 H 0.8170 -0.2895 0.3327 0.086 Uiso 1 1 calc R A 1
C12 C 0.6497(3) -0.2520(3) 0.3313(3) 0.0567(14) Uani 1 1 d . A 1
H11 H 0.6080 -0.2420 0.3327 0.068 Uiso 1 1 calc R A 1
C13 C 0.7074(3) -0.2791(3) 0.3909(3) 0.0550(13) Uani 1 1 d . A 1
H12 H 0.7035 -0.2877 0.4320 0.066 Uiso 1 1 calc R A 1
C14 C 0.8136(3) 0.0165(3) -0.1625(3) 0.0635(16) Uani 1 1 d . . 1
C15 C 0.8394(3) 0.0603(4) -0.1026(4) 0.078(2) Uani 1 1 d . . 1
H20 H 0.8872 0.0723 -0.0785 0.094 Uiso 1 1 calc R . 1
C16 C 0.7418(3) 0.0007(3) -0.1988(3) 0.0730(18) Uani 1 1 d . . 1
H16 H 0.7237 -0.0277 -0.2398 0.088 Uiso 1 1 calc R . 1
C17 C 0.7943(3) 0.0863(3) -0.0781(3) 0.0640(16) Uani 1 1 d . . 1
H19 H 0.8123 0.1152 -0.0374 0.077 Uiso 1 1 calc R . 1
C18 C 0.6969(3) 0.0268(3) -0.1747(3) 0.0632(16) Uani 1 1 d . . 1
H17 H 0.6488 0.0157 -0.1993 0.076 Uiso 1 1 calc R . 1
C19 C 0.7233(3) 0.0696(3) -0.1136(3) 0.0497(13) Uani 1 1 d . . 1
C20 C 0.6751(3) 0.0973(3) -0.0870(3) 0.0511(13) Uani 1 1 d . . 1
C21 C 0.9102(3) -0.0618(3) -0.1457(3) 0.0629(16) Uani 1 1 d . . 1
C22 C 0.9690(3) -0.0755(3) -0.1549(3) 0.0669(16) Uani 1 1 d . . 1
H23 H 0.9764 -0.0493 -0.1879 0.080 Uiso 1 1 calc R . 1
C23 C 0.9035(4) -0.0998(4) -0.0937(4) 0.084(2) Uani 1 1 d . . 1
H26 H 0.8650 -0.0911 -0.0861 0.101 Uiso 1 1 calc R . 1
C24 C 0.9526(4) -0.1503(4) -0.0528(4) 0.080(2) Uani 1 1 d . . 1
H28 H 0.9470 -0.1742 -0.0174 0.096 Uiso 1 1 calc R . 1
C25 C 1.0165(3) -0.1286(3) -0.1143(3) 0.0645(16) Uani 1 1 d . . 1
H24 H 1.0544 -0.1388 -0.1224 0.077 Uiso 1 1 calc R . 1
C26 C 1.0096(3) -0.1668(3) -0.0624(3) 0.0582(14) Uani 1 1 d . . 1
C27 C 1.0578(3) -0.2273(3) -0.0234(4) 0.0624(15) Uani 1 1 d . . 1
C28 C 0.8439(3) 0.0059(3) -0.2588(4) 0.0681(17) Uani 1 1 d . . 1
C29 C 0.8442(3) -0.0449(4) -0.3058(4) 0.0735(18) Uani 1 1 d . . 1
H34 H 0.8562 -0.0918 -0.2903 0.088 Uiso 1 1 calc R . 1
C30 C 0.8238(4) 0.0745(4) -0.2846(4) 0.096(2) Uani 1 1 d . . 1
H30 H 0.8213 0.1098 -0.2550 0.115 Uiso 1 1 calc R . 1
C31 C 0.8076(5) 0.0905(5) -0.3538(5) 0.112(3) Uani 1 1 d . . 1
H31 H 0.7951 0.1370 -0.3704 0.135 Uiso 1 1 calc R . 1
C32 C 0.8274(4) -0.0273(5) -0.3744(4) 0.096(2) Uani 1 1 d . . 1
H33 H 0.8284 -0.0626 -0.4047 0.115 Uiso 1 1 calc R . 1
C33 C 0.8094(5) 0.0393(6) -0.3992(5) 0.106(3) Uani 1 1 d . . 1
H32 H 0.7983 0.0507 -0.4460 0.127 Uiso 1 1 calc R . 1
N1 N 0.6118(2) 0.0806(2) 0.0459(2) 0.0520(11) Uani 1 1 d . A 1
N2 N 0.7695(2) -0.2936(2) 0.3922(2) 0.0539(11) Uani 1 1 d . . 1
N3 N 0.8606(3) -0.0106(3) -0.1874(3) 0.0753(15) Uani 1 1 d . . 1
O1 O 0.6103(2) 0.0875(2) -0.1228(2) 0.0735(12) Uani 1 1 d . . 1
O2 O 0.70447(18) 0.12868(19) -0.0267(2) 0.0536(9) Uani 1 1 d . . 1
O3 O 1.0556(2) -0.2551(3) 0.0287(3) 0.0890(14) Uani 1 1 d . . 1
O4 O 1.0987(2) -0.2495(2) -0.0450(2) 0.0703(11) Uani 1 1 d . . 1
OW1 O 0.5000 0.0207(4) -0.2500 0.108(2) Uani 1 2 d S B 1
Zn1 Zn 0.64803(3) 0.16811(3) 0.01498(3) 0.0494(2) Uani 1 1 d . . 1
OW2 O 0.7107(18) -0.1831(16) -0.1187(18) 0.313(14) Uiso 0.50 1 d P C 1
OW4 O 1.0000 0.1498(19) -0.2500 0.466(18) Uiso 1 2 d S D 1
OW3 O 0.9603(18) 0.2239(19) -0.165(2) 0.62(2) Uiso 1 1 d . E 1
OW5 O 0.6198(15) -0.1354(17) -0.1266(15) 0.298(13) Uiso 0.50 1 d P F 1
OW6 O 0.8778(19) 0.3134(17) -0.265(2) 0.605(19) Uiso 1 1 d . G 1
OW7 O 0.647(3) -0.226(4) -0.041(3) 0.54(3) Uiso 0.50 1 d P H 1

loop_
_atom_site_aniso_label
_atom_site_aniso_U_11
_atom_site_aniso_U_22
_atom_site_aniso_U_33
_atom_site_aniso_U_23
_atom_site_aniso_U_13
_atom_site_aniso_U_12
C1 0.093(5) 0.057(4) 0.113(6) 0.016(4) 0.072(5) 0.013(3)
C2 0.117(6) 0.050(4) 0.121(6) 0.010(4) 0.082(5) 0.011(4)
C3 0.043(3) 0.067(4) 0.060(4) 0.021(3) 0.017(3) 0.002(3)
C4 0.081(4) 0.075(5) 0.079(5) 0.017(4) 0.053(4) 0.009(3)
C5 0.078(4) 0.063(4) 0.073(4) 0.001(3) 0.045(4) 0.007(3)
C6 0.064(4) 0.073(4) 0.076(4) 0.025(3) 0.025(3) -0.002(3)
C7 0.063(4) 0.075(4) 0.064(4) 0.018(3) 0.013(3) -0.006(3)
C8 0.068(4) 0.079(5) 0.075(4) 0.026(4) 0.011(3) -0.016(3)
C9 0.054(3) 0.050(3) 0.063(4) 0.012(3) 0.019(3) -0.001(3)
C10 0.089(5) 0.101(5) 0.058(4) 0.029(4) 0.041(4) 0.012(4)
C11 0.068(4) 0.091(5) 0.065(4) 0.025(4) 0.039(3) 0.014(3)
C12 0.052(3) 0.051(3) 0.064(4) 0.007(3) 0.026(3) 0.002(2)
C13 0.057(3) 0.051(3) 0.053(3) -0.004(3) 0.024(3) -0.003(3)
C14 0.061(4) 0.071(4) 0.061(4) 0.007(3) 0.032(3) 0.030(3)
C15 0.047(3) 0.104(5) 0.072(4) -0.016(4) 0.020(3) 0.013(3)
C16 0.069(4) 0.078(4) 0.065(4) -0.016(3) 0.026(3) 0.008(3)
C17 0.052(3) 0.069(4) 0.063(4) -0.015(3) 0.021(3) 0.006(3)
C18 0.052(3) 0.073(4) 0.059(4) -0.008(3) 0.022(3) 0.007(3)
C19 0.052(3) 0.046(3) 0.051(3) 0.007(2) 0.025(3) 0.013(2)
C20 0.048(3) 0.047(3) 0.055(3) 0.008(3) 0.022(3) 0.011(2)
C21 0.058(3) 0.065(4) 0.071(4) 0.002(3) 0.035(3) 0.018(3)
C22 0.061(3) 0.066(4) 0.080(4) 0.013(3) 0.038(3) 0.013(3)
C23 0.081(4) 0.095(5) 0.097(5) 0.032(4) 0.059(4) 0.045(4)
C24 0.081(4) 0.079(5) 0.097(5) 0.026(4) 0.056(4) 0.030(4)
C25 0.052(3) 0.061(4) 0.084(4) -0.006(3) 0.036(3) 0.009(3)
C26 0.050(3) 0.050(3) 0.071(4) 0.001(3) 0.027(3) 0.010(3)
C27 0.048(3) 0.059(4) 0.073(4) 0.000(3) 0.023(3) 0.004(3)
C28 0.063(4) 0.069(4) 0.072(4) 0.005(4) 0.032(3) 0.018(3)
C29 0.078(4) 0.066(4) 0.072(5) -0.006(4) 0.033(4) 0.006(3)
C30 0.117(6) 0.073(5) 0.090(6) 0.010(4) 0.044(5) 0.021(4)
C31 0.127(7) 0.101(7) 0.103(7) 0.039(6) 0.050(6) 0.031(6)
C32 0.106(6) 0.100(6) 0.072(5) -0.009(5) 0.035(5) 0.009(5)
C33 0.116(7) 0.125(8) 0.078(6) 0.006(6) 0.046(5) 0.012(6)
N1 0.045(2) 0.051(3) 0.058(3) 0.003(2) 0.023(2) 0.002(2)
N2 0.052(3) 0.055(3) 0.052(3) 0.002(2) 0.023(2) 0.000(2)
N3 0.081(3) 0.084(4) 0.071(3) 0.013(3) 0.045(3) 0.041(3)
O1 0.054(2) 0.095(3) 0.071(3) -0.007(2) 0.029(2) 0.005(2)
O2 0.054(2) 0.052(2) 0.053(2) -0.0045(18) 0.0246(19) 0.0042(17)
O3 0.090(3) 0.078(3) 0.108(4) 0.029(3) 0.055(3) 0.028(3)
O4 0.061(2) 0.066(3) 0.074(3) 0.001(2) 0.025(2) 0.022(2)
OW1 0.090(5) 0.108(6) 0.095(5) 0.000 0.020(4) 0.000
Zn1 0.0451(3) 0.0480(4) 0.0519(4) -0.0009(3) 0.0208(3) 0.0014(3)

loop_
_atom_type_symbol
_atom_type_description
_atom_type_scat_dispersion_real
_atom_type_scat_dispersion_imag
_atom_type_scat_source
C C 0.0033 0.0016 'International Tables Vol C Tables 4.2.6.8 and 6.1.1.4'
H H 0.0000 0.0000 'International Tables Vol C Tables 4.2.6.8 and 6.1.1.4'
N N 0.0061 0.0033 'International Tables Vol C Tables 4.2.6.8 and 6.1.1.4'
O O 0.0106 0.0060 'International Tables Vol C Tables 4.2.6.8 and 6.1.1.4'
Zn Zn 0.2839 1.4301 'International Tables Vol C Tables 4.2.6.8 and 6.1.1.4'

loop_
_geom_angle_atom_site_label_1
_geom_angle_atom_site_label_2
_geom_angle_atom_site_label_3
_geom_angle
_geom_angle_site_symmetry_1
_geom_angle_site_symmetry_3
N1 C1 C2 122.4(6) . .
N1 C1 H2 118.8 . .
C2 C1 H2 118.8 . .
C1 C2 C3 121.1(6) . .
C1 C2 H3 119.5 . .
C3 C2 H3 119.5 . .
C4 C3 C2 116.0(6) . .
C4 C3 C6 123.1(6) . .
C2 C3 C6 120.9(6) . .
C3 C4 C5 120.2(6) . .
C3 C4 H5 119.9 . .
C5 C4 H5 119.9 . .
N1 C5 C4 122.5(6) . .
N1 C5 H6 118.7 . .
C4 C5 H6 118.7 . .
C7 C6 C3 112.2(5) . .
C7 C6 H7A 109.2 . .
C3 C6 H7A 109.2 . .
C7 C6 H7B 109.2 . .
C3 C6 H7B 109.2 . .
H7A C6 H7B 107.9 . .
C8 C7 C6 116.1(5) . .
C8 C7 H8A 108.3 . .
C6 C7 H8A 108.3 . .
C8 C7 H8B 108.3 . .
C6 C7 H8B 108.3 . .
H8A C7 H8B 107.4 . .
C7 C8 C9 114.7(5) . .
C7 C8 H9A 108.6 . .
C9 C8 H9A 108.6 . .
C7 C8 H9B 108.6 . .
C9 C8 H9B 108.6 . .
H9A C8 H9B 107.6 . .
C10 C9 C12 116.3(5) . .
C10 C9 C8 122.1(6) . .
C12 C9 C8 121.6(6) . .
C11 C10 C9 122.0(6) . .
C11 C10 H14 119.0 . .
C9 C10 H14 119.0 . .
N2 C11 C10 121.4(6) . .
N2 C11 H13 119.3 . .
C10 C11 H13 119.3 . .
C13 C12 C9 119.5(5) . .
C13 C12 H11 120.3 . .
C9 C12 H11 120.3 . .
N2 C13 C12 122.7(5) . .
N2 C13 H12 118.6 . .
C12 C13 H12 118.6 . .
C15 C14 C16 118.9(5) . .
C15 C14 N3 120.3(6) . .
C16 C14 N3 120.7(6) . .
C14 C15 C17 120.6(6) . .
C14 C15 H20 119.7 . .
C17 C15 H20 119.7 . .
C18 C16 C14 120.6(6) . .
C18 C16 H16 119.7 . .
C14 C16 H16 119.7 . .
C19 C17 C15 120.3(6) . .
C19 C17 H19 119.9 . .
C15 C17 H19 119.9 . .
C16 C18 C19 120.2(6) . .
C16 C18 H17 119.9 . .
C19 C18 H17 119.9 . .
C17 C19 C18 119.4(5) . .
C17 C19 C20 120.2(5) . .
C18 C19 C20 120.4(5) . .
O1 C20 O2 123.9(5) . .
O1 C20 C19 119.8(5) . .
O2 C20 C19 116.3(5) . .
C23 C21 N3 121.6(5) . .
C23 C21 C22 117.9(5) . .
N3 C21 C22 120.6(6) . .
C25 C22 C21 119.5(6) . .
C25 C22 H23 120.3 . .
C21 C22 H23 120.3 . .
C24 C23 C21 121.3(6) . .
C24 C23 H26 119.4 . .
C21 C23 H26 119.4 . .
C26 C24 C23 122.1(6) . .
C26 C24 H28 118.9 . .
C23 C24 H28 118.9 . .
C26 C25 C22 122.5(5) . .
C26 C25 H24 118.7 . .
C22 C25 H24 118.7 . .
C24 C26 C25 116.7(5) . .
C24 C26 C27 121.5(6) . .
C25 C26 C27 121.6(5) . .
O4 C27 O3 121.6(6) . .
O4 C27 C26 118.5(6) . .
O3 C27 C26 119.9(6) . .
O4 C27 Zn1 46.3(3) . 3_545
O3 C27 Zn1 75.3(3) . 3_545
C26 C27 Zn1 164.5(5) . 3_545
C29 C28 C30 117.6(7) . .
C29 C28 N3 122.6(6) . .
C30 C28 N3 119.8(6) . .
C32 C29 C28 121.1(7) . .
C32 C29 H34 119.4 . .
C28 C29 H34 119.4 . .
C31 C30 C28 119.8(8) . .
C31 C30 H30 120.1 . .
C28 C30 H30 120.1 . .
C30 C31 C33 121.5(8) . .
C30 C31 H31 119.2 . .
C33 C31 H31 119.2 . .
C33 C32 C29 121.6(8) . .
C33 C32 H33 119.2 . .
C29 C32 H33 119.2 . .
C32 C33 C31 118.3(8) . .
C32 C33 H32 120.8 . .
C31 C33 H32 120.8 . .
C1 N1 C5 117.7(5) . .
C1 N1 Zn1 117.9(4) . .
C5 N1 Zn1 124.1(4) . .
C11 N2 C13 118.0(5) . .
C11 N2 Zn1 123.2(4) . 4_645
C13 N2 Zn1 118.8(4) . 4_645
C21 N3 C28 123.7(5) . .
C21 N3 C14 117.9(5) . .
C28 N3 C14 117.1(5) . .
C20 O2 Zn1 121.0(3) . .
C27 O4 Zn1 106.4(4) . 3_545
O4 Zn1 O2 105.22(17) 3_455 .
O4 Zn1 N2 107.37(17) 3_455 4_655
O2 Zn1 N2 97.45(17) . 4_655
O4 Zn1 N1 131.85(17) 3_455 .
O2 Zn1 N1 104.89(16) . .
N2 Zn1 N1 104.94(18) 4_655 .
O4 Zn1 C27 27.31(19) 3_455 3_455
O2 Zn1 C27 132.4(2) . 3_455
N2 Zn1 C27 102.06(18) 4_655 3_455
N1 Zn1 C27 111.18(19) . 3_455

loop_
_geom_bond_atom_site_label_1
_geom_bond_atom_site_label_2
_geom_bond_distance
_geom_bond_site_symmetry_2
C1 N1 1.309(7) .
C1 C2 1.367(8) .
C1 H2 0.9300 .
C2 C3 1.373(8) .
C2 H3 0.9300 .
C3 C4 1.353(8) .
C3 C6 1.499(8) .
C4 C5 1.390(8) .
C4 H5 0.9300 .
C5 N1 1.316(7) .
C5 H6 0.9300 .
C6 C7 1.493(8) .
C6 H7A 0.9700 .
C6 H7B 0.9700 .
C7 C8 1.470(8) .
C7 H8A 0.9700 .
C7 H8B 0.9700 .
C8 C9 1.485(8) .
C8 H9A 0.9700 .
C8 H9B 0.9700 .
C9 C10 1.376(8) .
C9 C12 1.397(8) .
C10 C11 1.363(8) .
C10 H14 0.9300 .
C11 N2 1.340(7) .
C11 H13 0.9300 .
C12 C13 1.373(7) .
C12 H11 0.9300 .
C13 N2 1.348(7) .
C13 H12 0.9300 .
C14 C15 1.385(8) .
C14 C16 1.386(9) .
C14 N3 1.438(7) .
C15 C17 1.388(8) .
C15 H20 0.9300 .
C16 C18 1.380(8) .
C16 H16 0.9300 .
C17 C19 1.374(7) .
C17 H19 0.9300 .
C18 C19 1.392(7) .
C18 H17 0.9300 .
C19 C20 1.492(7) .
C20 O1 1.237(6) .
C20 O2 1.267(6) .
C21 C23 1.378(9) .
C21 N3 1.388(7) .
C21 C22 1.392(8) .
C22 C25 1.387(8) .
C22 H23 0.9300 .
C23 C24 1.371(8) .
C23 H26 0.9300 .
C24 C26 1.369(8) .
C24 H28 0.9300 .
C25 C26 1.380(8) .
C25 H24 0.9300 .
C26 C27 1.488(8) .
C27 O4 1.241(7) .
C27 O3 1.243(7) .
C27 Zn1 2.595(6) 3_545
C28 C29 1.379(8) .
C28 C30 1.381(9) .
C28 N3 1.414(8) .
C29 C32 1.360(9) .
C29 H34 0.9300 .
C30 C31 1.370(10) .
C30 H30 0.9300 .
C31 C33 1.371(12) .
C31 H31 0.9300 .
C32 C33 1.337(11) .
C32 H33 0.9300 .
C33 H32 0.9300 .
N1 Zn1 2.052(4) .
N2 Zn1 2.045(4) 4_645
O2 Zn1 1.957(3) .
O4 Zn1 1.955(4) 3_545
Zn1 O4 1.955(4) 3_455
Zn1 N2 2.045(4) 4_655
Zn1 C27 2.595(6) 3_455

loop_
_geom_torsion_atom_site_label_1
_geom_torsion_atom_site_label_2
_geom_torsion_atom_site_label_3
_geom_torsion_atom_site_label_4
_geom_torsion
_geom_torsion_site_symmetry_4
N1 C1 C2 C3 -1.0(12) .
C1 C2 C3 C4 -2.0(10) .
C1 C2 C3 C6 179.8(6) .
C2 C3 C4 C5 3.0(9) .
C6 C3 C4 C5 -178.8(6) .
C3 C4 C5 N1 -1.3(10) .
C4 C3 C6 C7 -103.9(7) .
C2 C3 C6 C7 74.2(8) .
C3 C6 C7 C8 176.9(7) .
C6 C7 C8 C9 -175.7(7) .
C7 C8 C9 C10 -54.1(9) .
C7 C8 C9 C12 125.2(7) .
C12 C9 C10 C11 -2.2(10) .
C8 C9 C10 C11 177.1(6) .
C9 C10 C11 N2 3.1(11) .
C10 C9 C12 C13 0.3(8) .
C8 C9 C12 C13 -179.1(5) .
C9 C12 C13 N2 1.0(8) .
C16 C14 C15 C17 1.8(10) .
N3 C14 C15 C17 -179.6(6) .
C15 C14 C16 C18 -1.5(10) .
N3 C14 C16 C18 179.9(6) .
C14 C15 C17 C19 -0.8(10) .
C14 C16 C18 C19 0.3(10) .
C15 C17 C19 C18 -0.5(9) .
C15 C17 C19 C20 179.7(6) .
C16 C18 C19 C17 0.8(9) .
C16 C18 C19 C20 -179.5(5) .
C17 C19 C20 O1 173.5(5) .
C18 C19 C20 O1 -6.3(8) .
C17 C19 C20 O2 -8.2(8) .
C18 C19 C20 O2 172.0(5) .
C23 C21 C22 C25 3.0(10) .
N3 C21 C22 C25 -177.8(6) .
N3 C21 C23 C24 179.9(7) .
C22 C21 C23 C24 -0.9(11) .
C21 C23 C24 C26 -1.5(12) .
C21 C22 C25 C26 -2.9(9) .
C23 C24 C26 C25 1.6(11) .
C23 C24 C26 C27 -173.0(7) .
C22 C25 C26 C24 0.6(9) .
C22 C25 C26 C27 175.2(6) .
C24 C26 C27 O4 164.7(6) .
C25 C26 C27 O4 -9.6(9) .
C24 C26 C27 O3 -14.1(9) .
C25 C26 C27 O3 171.6(6) .
C24 C26 C27 Zn1 154.8(13) 3_545
C25 C26 C27 Zn1 -19.6(19) 3_545
C30 C28 C29 C32 1.9(10) .
N3 C28 C29 C32 179.5(6) .
C29 C28 C30 C31 -2.3(11) .
N3 C28 C30 C31 -180.0(7) .
C28 C30 C31 C33 1.3(14) .
C28 C29 C32 C33 -0.5(12) .
C29 C32 C33 C31 -0.6(14) .
C30 C31 C33 C32 0.1(14) .
C2 C1 N1 C5 2.9(10) .
C2 C1 N1 Zn1 177.9(6) .
C4 C5 N1 C1 -1.8(9) .
C4 C5 N1 Zn1 -176.4(5) .
C10 C11 N2 C13 -1.7(10) .
C10 C11 N2 Zn1 179.2(5) 4_645
C12 C13 N2 C11 -0.3(8) .
C12 C13 N2 Zn1 178.8(4) 4_645
C23 C21 N3 C28 -149.5(7) .
C22 C21 N3 C28 31.3(10) .
C23 C21 N3 C14 17.3(10) .
C22 C21 N3 C14 -161.9(6) .
C29 C28 N3 C21 33.9(10) .
C30 C28 N3 C21 -148.5(7) .
C29 C28 N3 C14 -133.0(6) .
C30 C28 N3 C14 44.6(9) .
C15 C14 N3 C21 70.1(8) .
C16 C14 N3 C21 -111.3(7) .
C15 C14 N3 C28 -122.2(7) .
C16 C14 N3 C28 56.4(9) .
O1 C20 O2 Zn1 -1.9(7) .
C19 C20 O2 Zn1 179.8(3) .
O3 C27 O4 Zn1 2.4(7) 3_545
C26 C27 O4 Zn1 -176.4(4) 3_545
C20 O2 Zn1 O4 -70.3(4) 3_455
C20 O2 Zn1 N2 179.3(4) 4_655
C20 O2 Zn1 N1 71.7(4) .
C20 O2 Zn1 C27 -66.8(4) 3_455
C1 N1 Zn1 O4 126.5(5) 3_455
C5 N1 Zn1 O4 -58.9(5) 3_455
C1 N1 Zn1 O2 -0.6(5) .
C5 N1 Zn1 O2 174.0(4) .
C1 N1 Zn1 N2 -102.7(5) 4_655
C5 N1 Zn1 N2 71.9(5) 4_655
C1 N1 Zn1 C27 147.7(5) 3_455
C5 N1 Zn1 C27 -37.7(5) 3_455
